data_2215898
loop_
_publ_author_name
'Chartrand, Daniel'
'Hanan, Garry  S.'

_publ_section_title
;
 (<i>N</i>-Phenylimino)bis[phosphonic bis(diphenylamide)]
;
_journal_coeditor_code FI2046
_journal_issue 11
_journal_name_full 'Acta Crystallographica Section E'
_journal_page_first o4428
_journal_page_last o4428
_journal_paper_doi 10.1107/S1600536807048520
_journal_volume 63
_journal_year 2007
_chemical_formula_iupac 'C30 H29 N5 O2 P2'
_chemical_formula_moiety 'C30 H29 N5 O2 P2'
_chemical_formula_sum 'C30 H29 N5 O2 P2'
_chemical_formula_weight 553.52
_chemical_name_common
;
N-phenylimido-bis-N',N"-diphenylphosphoramide
;
_chemical_name_systematic
;
(<i>N</i>-Phenylimino)bis[phosphonic bis(diphenylamide)]
;
_space_group_IT_number 61
_symmetry_cell_setting orthorhombic
_symmetry_space_group_name_Hall '-P 2ac 2ab'
_symmetry_space_group_name_H-M 'P b c a'
_atom_sites_solution_hydrogens geom
_atom_sites_solution_primary direct
_atom_sites_solution_secondary difmap
_audit_creation_method SHELXL-97
_cell_angle_alpha 90.00
_cell_angle_beta 90.00
_cell_angle_gamma 90.00
_cell_formula_units_Z 16
_cell_length_a 24.5585(11)
_cell_length_b 18.5726(8)
_cell_length_c 25.2655(11)
_cell_measurement_reflns_used 9956
_cell_measurement_temperature 150(2)
_cell_measurement_theta_max 142.339
_cell_measurement_theta_min 6.917
_cell_volume 11524.0(9)
_computing_cell_refinement 'APEX2 (Bruker, 2004)'
_computing_data_collection 'APEX2 (Bruker, 2004)'
_computing_data_reduction 'SAINT (Bruker, 2004)'
_computing_molecular_graphics 'SHELXTL (Bruker, 1997)'
_computing_publication_material 'UdMX (local program)'
_computing_structure_refinement 'SHELXL97 (Sheldrick, 1997)'
_computing_structure_solution 'SHELXS97 (Sheldrick, 1997)'
_diffrn_ambient_temperature 150(2)
_diffrn_detector_area_resol_mean 5.5
_diffrn_measured_fraction_theta_full 0.995
_diffrn_measured_fraction_theta_max 0.995
_diffrn_measurement_device_type 'Bruker SMART 6000'
_diffrn_measurement_method \w
_diffrn_radiation_monochromator 'Montel 200 optics'
_diffrn_radiation_source 'Rotating Anode'
_diffrn_radiation_type CuK\a
_diffrn_radiation_wavelength 1.54178
_diffrn_reflns_av_R_equivalents 0.046
_diffrn_reflns_av_sigmaI/netI 0.0484
_diffrn_reflns_limit_h_max 30
_diffrn_reflns_limit_h_min -30
_diffrn_reflns_limit_k_max 22
_diffrn_reflns_limit_k_min -21
_diffrn_reflns_limit_l_max 31
_diffrn_reflns_limit_l_min -30
_diffrn_reflns_number 139703
_diffrn_reflns_theta_full 72.12
_diffrn_reflns_theta_max 72.12
_diffrn_reflns_theta_min 3.46
_diffrn_standards_decay_% 0.00
_diffrn_standards_interval_count 0
_diffrn_standards_interval_time 0
_diffrn_standards_number 0
_exptl_absorpt_coefficient_mu 1.659
_exptl_absorpt_correction_T_max 0.9494
_exptl_absorpt_correction_T_min 0.7575
_exptl_absorpt_correction_type multi-scan
_exptl_absorpt_process_details '(SADABS; Sheldrick, 1996)'
_exptl_crystal_colour yellow
_exptl_crystal_density_diffrn 1.276
_exptl_crystal_density_method 'not measured'
_exptl_crystal_description rectangular
_exptl_crystal_F_000 4640
_exptl_crystal_size_max 0.25
_exptl_crystal_size_mid 0.15
_exptl_crystal_size_min 0.03
_refine_diff_density_max 0.388
_refine_diff_density_min -0.364
_refine_ls_extinction_coef 0.000171(8)
_refine_ls_extinction_expression Fc^*^=kFc[1+0.001xFc^2^\l^3^/sin(2\q)]^-1/4^
_refine_ls_extinction_method 'SHELXL97 (Sheldrick, 1997)'
_refine_ls_goodness_of_fit_ref 1.023
_refine_ls_hydrogen_treatment mixed
_refine_ls_matrix_type full
_refine_ls_number_parameters 728
_refine_ls_number_reflns 11291
_refine_ls_number_restraints 10
_refine_ls_restrained_S_all 1.024
_refine_ls_R_factor_all 0.0630
_refine_ls_R_factor_gt 0.0390
_refine_ls_shift/su_max 0.001
_refine_ls_shift/su_mean 0.000
_refine_ls_structure_factor_coef Fsqd
_refine_ls_weighting_details 'calc w=1/[\s^2^(Fo^2^)+(0.0532P)^2^] where P=(Fo^2^+2Fc^2^)/3'
_refine_ls_weighting_scheme calc
_refine_ls_wR_factor_gt 0.0857
_refine_ls_wR_factor_ref 0.0893
_reflns_number_gt 7252
_reflns_number_total 11291
_reflns_threshold_expression I>2\s(I)
_cod_data_source_file fi2046.cif
_cod_data_source_block I
_cod_database_code 2215898
_cod_database_fobs_code 2215898

loop_
_symmetry_equiv_pos_as_xyz
'x, y, z'
'-x+1/2, -y, z+1/2'
'-x, y+1/2, -z+1/2'
'x+1/2, -y+1/2, -z'
'-x, -y, -z'
'x-1/2, y, -z-1/2'
'x, -y-1/2, z-1/2'
'-x-1/2, y-1/2, z'

loop_
_atom_site_type_symbol
_atom_site_label
_atom_site_fract_x
_atom_site_fract_y
_atom_site_fract_z
_atom_site_U_iso_or_equiv
_atom_site_adp_type
_atom_site_calc_flag
_atom_site_refinement_flags
_atom_site_occupancy
P P1 0.65576(2) 0.48585(3) 0.754249(19) 0.02444(12) Uani d . 1
P P2 0.53618(2) 0.50155(3) 0.73556(2) 0.02467(12) Uani d . 1
O O1 0.65139(5) 0.56457(7) 0.75262(5) 0.0290(3) Uani d . 1
O O2 0.48667(5) 0.45736(7) 0.74287(5) 0.0286(3) Uani d . 1
N N1 0.59122(6) 0.45317(8) 0.75373(6) 0.0248(4) Uani d . 1
N N2 0.68598(7) 0.44726(9) 0.80493(7) 0.0293(4) Uani d D 1
H H2A 0.7132(6) 0.4203(9) 0.7958(7) 0.035 Uiso d D 1
N N3 0.69061(7) 0.44926(9) 0.70599(7) 0.0281(4) Uani d D 1
H H3A 0.7037(7) 0.4068(6) 0.7128(7) 0.034 Uiso d D 1
N N4 0.53229(6) 0.57819(9) 0.76724(6) 0.0263(4) Uani d D 1
H H4A 0.5573(6) 0.6086(8) 0.7574(7) 0.032 Uiso d D 1
N N5 0.54844(7) 0.52345(9) 0.67328(7) 0.0297(4) Uani d D 1
H H5A 0.5804(5) 0.5158(10) 0.6614(7) 0.036 Uiso d D 1
C C11 0.58426(7) 0.37484(10) 0.75339(8) 0.0291(5) Uani d . 1
C C12 0.58079(8) 0.33875(11) 0.80111(9) 0.0353(5) Uani d . 1
H H12A 0.5838 0.3642 0.8336 0.042 Uiso calc R 1
C C13 0.57285(9) 0.26438(12) 0.80081(10) 0.0473(7) Uani d . 1
H H13A 0.5708 0.2387 0.8333 0.057 Uiso calc R 1
C C14 0.56801(9) 0.22814(13) 0.75364(10) 0.0504(7) Uani d . 1
H H14A 0.5625 0.1775 0.7537 0.061 Uiso calc R 1
C C15 0.57104(9) 0.26442(13) 0.70659(11) 0.0509(7) Uani d . 1
H H15A 0.5671 0.2390 0.6742 0.061 Uiso calc R 1
C C16 0.57988(8) 0.33834(12) 0.70596(9) 0.0389(6) Uani d . 1
H H16A 0.5829 0.3634 0.6733 0.047 Uiso calc R 1
C C21 0.67473(8) 0.45363(11) 0.85936(8) 0.0309(5) Uani d . 1
C C22 0.70931(9) 0.41966(12) 0.89513(9) 0.0408(6) Uani d . 1
H H22A 0.7394 0.3924 0.8827 0.049 Uiso calc R 1
C C23 0.69967(11) 0.42569(14) 0.94892(9) 0.0537(7) Uani d . 1
H H23A 0.7235 0.4027 0.9732 0.064 Uiso calc R 1
C C24 0.65608(11) 0.46445(14) 0.96771(9) 0.0593(8) Uani d . 1
H H24A 0.6498 0.4683 1.0047 0.071 Uiso calc R 1
C C25 0.62165(11) 0.49771(13) 0.93227(9) 0.0520(7) Uani d . 1
H H25A 0.5913 0.5242 0.9450 0.062 Uiso calc R 1
C C26 0.63085(9) 0.49286(12) 0.87810(8) 0.0375(5) Uani d . 1
H H26A 0.6071 0.5164 0.8540 0.045 Uiso calc R 1
C C31 0.68792(8) 0.46881(11) 0.65188(8) 0.0300(5) Uani d . 1
C C32 0.68773(10) 0.41429(13) 0.61464(9) 0.0525(7) Uani d . 1
H H32A 0.6882 0.3654 0.6256 0.063 Uiso calc R 1
C C33 0.68685(12) 0.43123(15) 0.56134(10) 0.0706(9) Uani d . 1
H H33A 0.6868 0.3936 0.5358 0.085 Uiso calc R 1
C C34 0.68613(11) 0.50187(14) 0.54469(9) 0.0583(7) Uani d . 1
H H34A 0.6858 0.5133 0.5080 0.070 Uiso calc R 1
C C35 0.68586(10) 0.55557(13) 0.58215(9) 0.0495(7) Uani d . 1
H H35A 0.6852 0.6045 0.5712 0.059 Uiso calc R 1
C C36 0.68658(9) 0.53923(12) 0.63550(8) 0.0374(5) Uani d . 1
H H36A 0.6862 0.5769 0.6609 0.045 Uiso calc R 1
C C41 0.51105(8) 0.58915(10) 0.81928(8) 0.0282(5) Uani d . 1
C C42 0.46391(8) 0.55543(12) 0.83649(9) 0.0375(5) Uani d . 1
H H42A 0.4446 0.5238 0.8136 0.045 Uiso calc R 1
C C43 0.44509(9) 0.56827(13) 0.88754(9) 0.0459(6) Uani d . 1
H H43A 0.4134 0.5440 0.8996 0.055 Uiso calc R 1
C C44 0.47129(10) 0.61517(13) 0.92088(9) 0.0467(6) Uani d . 1
H H44A 0.4581 0.6234 0.9557 0.056 Uiso calc R 1
C C45 0.51736(10) 0.65031(13) 0.90268(9) 0.0480(6) Uani d . 1
H H45A 0.5354 0.6840 0.9249 0.058 Uiso calc R 1
C C46 0.53746(9) 0.63701(12) 0.85246(8) 0.0400(6) Uani d . 1
H H46A 0.5695 0.6608 0.8407 0.048 Uiso calc R 1
C C51 0.51003(8) 0.54874(11) 0.63601(8) 0.0298(5) Uani d . 1
C C52 0.45839(9) 0.57113(11) 0.65102(8) 0.0365(5) Uani d . 1
H H52A 0.4480 0.5703 0.6872 0.044 Uiso calc R 1
C C53 0.42208(9) 0.59473(12) 0.61288(9) 0.0434(6) Uani d . 1
H H53A 0.3868 0.6101 0.6234 0.052 Uiso calc R 1
C C54 0.43579(10) 0.59647(14) 0.56070(10) 0.0569(7) Uani d . 1
H H54A 0.4105 0.6131 0.5350 0.068 Uiso calc R 1
C C55 0.48704(11) 0.57370(15) 0.54554(10) 0.0634(8) Uani d . 1
H H55A 0.4970 0.5748 0.5092 0.076 Uiso calc R 1
C C56 0.52398(10) 0.54928(13) 0.58302(9) 0.0477(6) Uani d . 1
H H56A 0.5589 0.5329 0.5722 0.057 Uiso calc R 1
P P11 0.78654(2) 0.27729(3) 0.73290(2) 0.02464(12) Uani d . 1
P P12 0.90624(2) 0.29401(3) 0.75486(2) 0.02492(12) Uani d . 1
O O11 0.73709(5) 0.32157(7) 0.73999(5) 0.0295(3) Uani d . 1
O O12 0.90202(5) 0.21522(7) 0.75375(5) 0.0298(3) Uani d . 1
N N11 0.84200(6) 0.32634(8) 0.74910(6) 0.0243(4) Uani d . 1
N N12 0.78249(6) 0.20195(8) 0.76629(6) 0.0251(4) Uani d D 1
H H12B 0.8073(6) 0.1707(8) 0.7580(7) 0.030 Uiso d D 1
N N13 0.79872(7) 0.25319(9) 0.67107(6) 0.0309(4) Uani d D 1
H H13B 0.8304(5) 0.2642(10) 0.6590(7) 0.037 Uiso d D 1
N N14 0.94452(7) 0.33005(9) 0.70872(7) 0.0283(4) Uani d D 1
H H14B 0.9577(7) 0.3717(6) 0.7180(7) 0.034 Uiso d D 1
N N15 0.93244(7) 0.33257(9) 0.80766(6) 0.0286(4) Uani d D 1
H H15B 0.9548(6) 0.3671(8) 0.7995(7) 0.034 Uiso d D 1
C C111 0.83487(7) 0.40416(11) 0.74594(8) 0.0271(5) Uani d . 1
C C112 0.82790(8) 0.44297(11) 0.79193(9) 0.0344(5) Uani d . 1
H H11A 0.8290 0.4193 0.8252 0.041 Uiso calc R 1
C C113 0.81929(9) 0.51689(12) 0.78940(10) 0.0464(6) Uani d . 1
H H11B 0.8146 0.5438 0.8210 0.056 Uiso calc R 1
C C114 0.81759(9) 0.55119(12) 0.74101(11) 0.0497(7) Uani d . 1
H H11C 0.8117 0.6017 0.7394 0.060 Uiso calc R 1
C C115 0.82449(9) 0.51218(12) 0.69487(10) 0.0471(6) Uani d . 1
H H11D 0.8230 0.5358 0.6615 0.057 Uiso calc R 1
C C116 0.83359(8) 0.43834(11) 0.69735(9) 0.0362(5) Uani d . 1
H H11E 0.8389 0.4115 0.6658 0.043 Uiso calc R 1
C C121 0.75911(8) 0.19211(10) 0.81755(7) 0.0264(5) Uani d . 1
C C122 0.71505(8) 0.23221(11) 0.83540(8) 0.0342(5) Uani d . 1
H H12C 0.6996 0.2687 0.8137 0.041 Uiso calc R 1
C C123 0.69384(9) 0.21837(13) 0.88524(8) 0.0413(6) Uani d . 1
H H12D 0.6641 0.2464 0.8977 0.050 Uiso calc R 1
C C124 0.71469(9) 0.16517(12) 0.91707(8) 0.0400(6) Uani d . 1
H H12E 0.6995 0.1564 0.9510 0.048 Uiso calc R 1
C C125 0.75813(9) 0.12454(11) 0.89901(8) 0.0381(6) Uani d . 1
H H12F 0.7727 0.0872 0.9205 0.046 Uiso calc R 1
C C126 0.78043(8) 0.13834(11) 0.84969(8) 0.0325(5) Uani d . 1
H H12G 0.8106 0.1108 0.8377 0.039 Uiso calc R 1
C C131 0.75926(8) 0.23638(10) 0.63213(8) 0.0303(5) Uani d . 1
C C132 0.70794(9) 0.21190(11) 0.64540(8) 0.0377(5) Uani d . 1
H H13C 0.6983 0.2051 0.6815 0.045 Uiso calc R 1
C C133 0.67069(10) 0.19726(13) 0.60574(10) 0.0501(7) Uani d . 1
H H13D 0.6354 0.1804 0.6150 0.060 Uiso calc R 1
C C134 0.68368(11) 0.20655(14) 0.55348(10) 0.0573(8) Uani d . 1
H H13E 0.6578 0.1960 0.5266 0.069 Uiso calc R 1
C C135 0.73497(11) 0.23142(13) 0.54034(9) 0.0516(7) Uani d . 1
H H13F 0.7444 0.2380 0.5042 0.062 Uiso calc R 1
C C136 0.77265(10) 0.24683(12) 0.57930(8) 0.0396(6) Uani d . 1
H H13G 0.8077 0.2645 0.5700 0.048 Uiso calc R 1
C C141 0.94267(8) 0.31258(12) 0.65441(8) 0.0340(5) Uani d . 1
C C142 0.93114(9) 0.24394(12) 0.63629(8) 0.0395(6) Uani d . 1
H H14C 0.9248 0.2061 0.6608 0.047 Uiso calc R 1
C C143 0.92889(10) 0.23030(14) 0.58253(9) 0.0566(7) Uani d . 1
H H14D 0.9206 0.1831 0.5704 0.068 Uiso calc R 1
C C144 0.93847(13) 0.28417(17) 0.54632(10) 0.0787(10) Uani d . 1
H H14E 0.9361 0.2747 0.5094 0.094 Uiso calc R 1
C C145 0.95154(13) 0.35178(16) 0.56418(10) 0.0830(11) Uani d . 1
H H14F 0.9593 0.3889 0.5394 0.100 Uiso calc R 1
C C146 0.95355(11) 0.36668(14) 0.61791(9) 0.0575(8) Uani d . 1
H H14G 0.9624 0.4138 0.6298 0.069 Uiso calc R 1
C C151 0.90887(8) 0.33299(11) 0.85851(8) 0.0286(5) Uani d . 1
C C152 0.92385(9) 0.38581(12) 0.89471(8) 0.0379(5) Uani d . 1
H H15C 0.9511 0.4200 0.8856 0.045 Uiso calc R 1
C C153 0.89929(10) 0.38867(13) 0.94370(9) 0.0485(6) Uani d . 1
H H15D 0.9096 0.4251 0.9681 0.058 Uiso calc R 1
C C154 0.85972(9) 0.33911(13) 0.95780(9) 0.0459(6) Uani d . 1
H H15E 0.8428 0.3414 0.9916 0.055 Uiso calc R 1
C C155 0.84527(9) 0.28639(12) 0.92205(8) 0.0370(5) Uani d . 1
H H15F 0.8182 0.2521 0.9314 0.044 Uiso calc R 1
C C156 0.86962(8) 0.28287(11) 0.87282(7) 0.0294(5) Uani d . 1
H H15G 0.8595 0.2460 0.8487 0.035 Uiso calc R 1

loop_
_atom_site_aniso_label
_atom_site_aniso_U_11
_atom_site_aniso_U_22
_atom_site_aniso_U_33
_atom_site_aniso_U_12
_atom_site_aniso_U_13
_atom_site_aniso_U_23
P1 0.0215(3) 0.0230(3) 0.0288(3) -0.0004(2) -0.0015(2) 0.0018(2)
P2 0.0216(3) 0.0234(3) 0.0289(3) 0.0001(2) -0.0015(2) 0.0010(2)
O1 0.0247(8) 0.0224(7) 0.0399(9) -0.0023(6) -0.0011(6) 0.0000(6)
O2 0.0234(8) 0.0250(8) 0.0375(8) -0.0015(6) -0.0006(6) -0.0009(6)
N1 0.0214(9) 0.0196(9) 0.0333(10) -0.0009(7) -0.0024(7) 0.0017(7)
N2 0.0244(10) 0.0333(11) 0.0303(10) 0.0041(8) -0.0009(8) 0.0025(8)
N3 0.0284(10) 0.0223(10) 0.0335(10) 0.0044(7) 0.0032(8) 0.0036(8)
N4 0.0235(9) 0.0238(10) 0.0316(9) -0.0035(7) 0.0019(7) 0.0019(8)
N5 0.0240(10) 0.0350(10) 0.0301(10) 0.0035(8) 0.0009(8) 0.0031(8)
C11 0.0193(11) 0.0226(11) 0.0454(13) 0.0000(8) -0.0020(9) 0.0004(10)
C12 0.0294(13) 0.0303(13) 0.0462(14) -0.0034(9) -0.0085(10) 0.0064(10)
C13 0.0335(14) 0.0321(14) 0.0763(19) -0.0060(11) -0.0137(13) 0.0190(13)
C14 0.0383(15) 0.0219(13) 0.091(2) -0.0028(10) -0.0063(14) 0.0001(13)
C15 0.0436(15) 0.0357(15) 0.0735(19) -0.0064(11) 0.0061(13) -0.0171(13)
C16 0.0363(14) 0.0316(13) 0.0489(14) -0.0031(10) 0.0037(11) -0.0055(11)
C21 0.0300(12) 0.0309(13) 0.0317(12) -0.0065(9) -0.0040(9) 0.0052(9)
C22 0.0413(14) 0.0396(14) 0.0416(14) -0.0001(11) -0.0066(11) 0.0100(11)
C23 0.0658(19) 0.0572(18) 0.0383(15) -0.0027(14) -0.0118(13) 0.0168(13)
C24 0.083(2) 0.065(2) 0.0302(14) -0.0045(16) 0.0029(14) 0.0099(13)
C25 0.0602(18) 0.0575(18) 0.0384(14) 0.0019(14) 0.0087(12) 0.0023(13)
C26 0.0388(14) 0.0409(14) 0.0326(12) 0.0001(11) -0.0013(10) 0.0040(10)
C31 0.0267(12) 0.0309(12) 0.0324(12) 0.0030(9) 0.0023(9) 0.0045(9)
C32 0.087(2) 0.0325(15) 0.0375(14) 0.0138(13) 0.0048(13) 0.0008(11)
C33 0.129(3) 0.0465(18) 0.0360(15) 0.0196(17) 0.0039(16) -0.0059(13)
C34 0.090(2) 0.0552(18) 0.0301(13) 0.0126(15) 0.0068(13) 0.0077(13)
C35 0.0700(19) 0.0373(15) 0.0411(14) -0.0001(13) 0.0034(13) 0.0105(12)
C36 0.0467(15) 0.0295(13) 0.0359(13) -0.0020(10) 0.0037(11) 0.0032(10)
C41 0.0277(12) 0.0246(12) 0.0322(12) 0.0060(9) -0.0020(9) 0.0025(9)
C42 0.0318(13) 0.0374(14) 0.0433(13) -0.0028(10) 0.0049(10) -0.0086(11)
C43 0.0396(15) 0.0496(16) 0.0485(15) -0.0009(12) 0.0117(12) -0.0034(12)
C44 0.0524(17) 0.0537(17) 0.0340(13) 0.0093(13) 0.0050(12) -0.0034(12)
C45 0.0565(17) 0.0503(17) 0.0373(14) -0.0059(13) -0.0046(12) -0.0095(12)
C46 0.0412(14) 0.0402(14) 0.0386(13) -0.0092(11) -0.0026(11) -0.0019(11)
C51 0.0313(12) 0.0266(12) 0.0314(12) -0.0017(9) -0.0056(9) 0.0025(9)
C52 0.0392(14) 0.0335(13) 0.0366(13) 0.0045(10) -0.0066(10) 0.0013(10)
C53 0.0371(14) 0.0413(15) 0.0518(15) 0.0074(11) -0.0113(11) 0.0038(12)
C54 0.0501(18) 0.071(2) 0.0498(17) 0.0030(14) -0.0197(13) 0.0154(14)
C55 0.0606(19) 0.095(2) 0.0342(15) 0.0061(17) -0.0092(13) 0.0147(14)
C56 0.0385(15) 0.0673(19) 0.0374(14) 0.0020(12) -0.0021(11) 0.0071(12)
P11 0.0224(3) 0.0238(3) 0.0277(3) -0.0001(2) 0.0000(2) 0.0015(2)
P12 0.0217(3) 0.0230(3) 0.0301(3) 0.0007(2) 0.0011(2) 0.0004(2)
O11 0.0238(8) 0.0254(8) 0.0394(8) 0.0018(6) 0.0009(6) 0.0057(6)
O12 0.0270(8) 0.0213(7) 0.0410(9) 0.0020(6) 0.0014(6) 0.0004(6)
N11 0.0213(9) 0.0201(9) 0.0314(10) 0.0012(7) 0.0000(7) 0.0000(7)
N12 0.0248(9) 0.0217(9) 0.0290(9) 0.0038(7) 0.0032(7) 0.0006(7)
N13 0.0271(10) 0.0383(11) 0.0274(10) -0.0055(8) 0.0023(8) -0.0006(8)
N14 0.0276(10) 0.0250(10) 0.0324(10) -0.0046(8) 0.0047(8) -0.0036(8)
N15 0.0257(10) 0.0299(11) 0.0302(10) -0.0057(7) 0.0006(8) 0.0010(8)
C111 0.0178(11) 0.0247(11) 0.0390(13) 0.0007(8) 0.0000(9) 0.0008(9)
C112 0.0284(12) 0.0296(13) 0.0451(14) 0.0045(9) -0.0043(10) -0.0043(10)
C113 0.0355(14) 0.0324(14) 0.0714(18) 0.0062(11) -0.0059(12) -0.0135(13)
C114 0.0356(14) 0.0215(13) 0.092(2) 0.0035(10) 0.0057(14) 0.0059(14)
C115 0.0384(14) 0.0342(15) 0.0688(18) 0.0025(11) 0.0093(12) 0.0188(13)
C116 0.0313(13) 0.0305(13) 0.0469(14) 0.0011(10) 0.0091(10) 0.0069(10)
C121 0.0250(11) 0.0243(12) 0.0299(11) -0.0062(8) -0.0001(9) -0.0011(9)
C122 0.0289(12) 0.0387(14) 0.0351(12) 0.0017(10) 0.0043(10) 0.0049(10)
C123 0.0316(13) 0.0504(16) 0.0419(14) -0.0012(11) 0.0105(10) -0.0005(12)
C124 0.0436(15) 0.0479(15) 0.0286(12) -0.0145(12) 0.0060(10) 0.0022(11)
C125 0.0513(16) 0.0321(14) 0.0310(12) -0.0066(11) -0.0033(11) 0.0052(10)
C126 0.0390(14) 0.0245(12) 0.0339(12) 0.0006(9) -0.0013(10) 0.0002(9)
C131 0.0358(13) 0.0241(12) 0.0310(12) 0.0029(9) -0.0041(9) 0.0001(9)
C132 0.0421(14) 0.0346(14) 0.0365(13) -0.0067(11) -0.0038(11) -0.0006(10)
C133 0.0404(15) 0.0519(17) 0.0579(17) -0.0046(12) -0.0089(13) -0.0176(13)
C134 0.0557(18) 0.0668(19) 0.0493(16) 0.0148(14) -0.0231(14) -0.0260(14)
C135 0.0667(19) 0.0588(18) 0.0292(13) 0.0174(14) -0.0086(12) -0.0064(12)
C136 0.0471(15) 0.0389(14) 0.0329(12) 0.0071(11) -0.0009(11) -0.0003(10)
C141 0.0312(13) 0.0366(13) 0.0342(12) -0.0014(10) 0.0089(10) -0.0030(10)
C142 0.0450(15) 0.0375(14) 0.0359(13) -0.0016(11) 0.0076(11) -0.0041(10)
C143 0.072(2) 0.0527(18) 0.0447(15) -0.0124(14) 0.0109(14) -0.0123(13)
C144 0.122(3) 0.078(2) 0.0360(16) -0.028(2) 0.0170(17) -0.0129(16)
C145 0.142(3) 0.068(2) 0.0389(16) -0.031(2) 0.0199(18) 0.0012(15)
C146 0.091(2) 0.0434(16) 0.0379(14) -0.0185(14) 0.0134(14) -0.0015(12)
C151 0.0261(12) 0.0295(12) 0.0302(11) 0.0019(9) -0.0039(9) 0.0017(9)
C152 0.0394(14) 0.0381(14) 0.0361(13) -0.0116(10) -0.0064(10) -0.0003(10)
C153 0.0618(17) 0.0493(16) 0.0342(13) -0.0150(13) -0.0050(12) -0.0093(11)
C154 0.0575(17) 0.0507(17) 0.0294(13) -0.0083(12) 0.0044(11) -0.0056(11)
C155 0.0389(14) 0.0357(14) 0.0363(13) -0.0035(10) 0.0041(10) -0.0002(10)
C156 0.0294(12) 0.0286(12) 0.0301(11) -0.0005(9) -0.0013(9) -0.0025(9)

loop_
_atom_type_symbol
_atom_type_description
_atom_type_scat_dispersion_real
_atom_type_scat_dispersion_imag
_atom_type_scat_source
C C 0.0181 0.0091 'International Tables Vol C Tables 4.2.6.8 and 6.1.1.4'
H H 0.0000 0.0000 'International Tables Vol C Tables 4.2.6.8 and 6.1.1.4'
N N 0.0311 0.0180 'International Tables Vol C Tables 4.2.6.8 and 6.1.1.4'
O O 0.0492 0.0322 'International Tables Vol C Tables 4.2.6.8 and 6.1.1.4'
P P 0.2955 0.4335 'International Tables Vol C Tables 4.2.6.8 and 6.1.1.4'

loop_
_geom_angle_atom_site_label_1
_geom_angle_atom_site_label_2
_geom_angle_atom_site_label_3
_geom_angle
_geom_angle_publ_flag
O1 P1 N3 115.53(8) y
O1 P1 N2 119.30(8) y
N3 P1 N2 99.38(9) y
O1 P1 N1 106.74(8) y
N3 P1 N1 109.51(8) y
N2 P1 N1 105.77(8) y
O2 P2 N4 111.96(8) y
O2 P2 N5 113.91(8) y
N4 P2 N5 105.21(9) y
O2 P2 N1 109.23(8) y
N4 P2 N1 112.16(8) y
N5 P2 N1 104.13(8) y
C11 N1 P2 115.72(12) n
C11 N1 P1 117.66(12) n
P2 N1 P1 124.05(9) y
C21 N2 P1 129.45(14) n
C21 N2 H2A 117.5(13) n
P1 N2 H2A 113.1(13) n
C31 N3 P1 126.02(14) n
C31 N3 H3A 116.2(13) n
P1 N3 H3A 115.0(13) n
C41 N4 P2 126.54(13) n
C41 N4 H4A 115.3(12) n
P2 N4 H4A 112.6(13) n
C51 N5 P2 126.47(14) n
C51 N5 H5A 115.9(14) n
P2 N5 H5A 117.5(13) n
C16 C11 C12 120.9(2) n
C16 C11 N1 120.11(18) n
C12 C11 N1 118.93(18) n
C11 C12 C13 118.9(2) n
C11 C12 H12A 120.5 n
C13 C12 H12A 120.5 n
C14 C13 C12 120.1(2) n
C14 C13 H13A 119.9 n
C12 C13 H13A 119.9 n
C15 C14 C13 120.5(2) n
C15 C14 H14A 119.7 n
C13 C14 H14A 119.7 n
C14 C15 C16 120.3(2) n
C14 C15 H15A 119.8 n
C16 C15 H15A 119.8 n
C11 C16 C15 119.2(2) n
C11 C16 H16A 120.4 n
C15 C16 H16A 120.4 n
C26 C21 C22 119.5(2) n
C26 C21 N2 122.08(19) n
C22 C21 N2 118.5(2) n
C23 C22 C21 119.8(2) n
C23 C22 H22A 120.1 n
C21 C22 H22A 120.1 n
C24 C23 C22 121.0(2) n
C24 C23 H23A 119.5 n
C22 C23 H23A 119.5 n
C23 C24 C25 119.2(2) n
C23 C24 H24A 120.4 n
C25 C24 H24A 120.4 n
C24 C25 C26 120.7(2) n
C24 C25 H25A 119.6 n
C26 C25 H25A 119.6 n
C21 C26 C25 119.8(2) n
C21 C26 H26A 120.1 n
C25 C26 H26A 120.1 n
C36 C31 C32 119.5(2) n
C36 C31 N3 122.46(19) n
C32 C31 N3 118.01(19) n
C31 C32 C33 119.8(2) n
C31 C32 H32A 120.1 n
C33 C32 H32A 120.1 n
C34 C33 C32 120.9(2) n
C34 C33 H33A 119.5 n
C32 C33 H33A 119.5 n
C35 C34 C33 118.7(2) n
C35 C34 H34A 120.6 n
C33 C34 H34A 120.6 n
C34 C35 C36 120.8(2) n
C34 C35 H35A 119.6 n
C36 C35 H35A 119.6 n
C31 C36 C35 120.3(2) n
C31 C36 H36A 119.9 n
C35 C36 H36A 119.9 n
C46 C41 C42 119.5(2) n
C46 C41 N4 118.55(19) n
C42 C41 N4 121.95(18) n
C41 C42 C43 119.4(2) n
C41 C42 H42A 120.3 n
C43 C42 H42A 120.3 n
C44 C43 C42 121.5(2) n
C44 C43 H43A 119.3 n
C42 C43 H43A 119.3 n
C43 C44 C45 118.6(2) n
C43 C44 H44A 120.7 n
C45 C44 H44A 120.7 n
C46 C45 C44 120.8(2) n
C46 C45 H45A 119.6 n
C44 C45 H45A 119.6 n
C41 C46 C45 120.2(2) n
C41 C46 H46A 119.9 n
C45 C46 H46A 119.9 n
C56 C51 C52 119.3(2) n
C56 C51 N5 118.84(19) n
C52 C51 N5 121.86(19) n
C53 C52 C51 119.6(2) n
C53 C52 H52A 120.2 n
C51 C52 H52A 120.2 n
C54 C53 C52 121.5(2) n
C54 C53 H53A 119.3 n
C52 C53 H53A 119.3 n
C53 C54 C55 119.1(2) n
C53 C54 H54A 120.4 n
C55 C54 H54A 120.4 n
C54 C55 C56 120.4(2) n
C54 C55 H55A 119.8 n
C56 C55 H55A 119.8 n
C51 C56 C55 120.1(2) n
C51 C56 H56A 120.0 n
C55 C56 H56A 120.0 n
O11 P11 N12 111.31(8) y
O11 P11 N13 114.46(8) y
N12 P11 N13 105.47(9) y
O11 P11 N11 109.46(8) y
N12 P11 N11 112.66(8) y
N13 P11 N11 103.25(8) y
O12 P12 N14 115.70(8) y
O12 P12 N15 118.51(8) y
N14 P12 N15 100.05(8) y
O12 P12 N11 106.62(8) y
N14 P12 N11 109.15(8) y
N15 P12 N11 106.23(8) y
C111 N11 P11 115.12(12) n
C111 N11 P12 117.89(12) n
P11 N11 P12 125.49(9) y
C121 N12 P11 126.94(13) n
C121 N12 H12B 114.6(12) n
P11 N12 H12B 113.9(13) n
C131 N13 P11 126.36(14) n
C131 N13 H13B 115.2(13) n
P11 N13 H13B 115.7(13) n
C141 N14 P12 125.38(14) n
C141 N14 H14B 118.6(13) n
P12 N14 H14B 112.6(13) n
C151 N15 P12 125.52(14) n
C151 N15 H15B 118.2(13) n
P12 N15 H15B 112.0(13) n
C112 C111 C116 120.4(2) n
C112 C111 N11 119.16(18) n
C116 C111 N11 120.45(18) n
C111 C112 C113 119.8(2) n
C111 C112 H11A 120.1 n
C113 C112 H11A 120.1 n
C114 C113 C112 120.1(2) n
C114 C113 H11B 120.0 n
C112 C113 H11B 120.0 n
C113 C114 C115 120.1(2) n
C113 C114 H11C 120.0 n
C115 C114 H11C 120.0 n
C114 C115 C116 119.9(2) n
C114 C115 H11D 120.1 n
C116 C115 H11D 120.1 n
C111 C116 C115 119.8(2) n
C111 C116 H11E 120.1 n
C115 C116 H11E 120.1 n
C122 C121 C126 119.29(19) n
C122 C121 N12 122.61(18) n
C126 C121 N12 118.06(18) n
C123 C122 C121 119.2(2) n
C123 C122 H12C 120.4 n
C121 C122 H12C 120.4 n
C124 C123 C122 121.7(2) n
C124 C123 H12D 119.2 n
C122 C123 H12D 119.2 n
C123 C124 C125 119.1(2) n
C123 C124 H12E 120.4 n
C125 C124 H12E 120.4 n
C124 C125 C126 120.0(2) n
C124 C125 H12F 120.0 n
C126 C125 H12F 120.0 n
C125 C126 C121 120.7(2) n
C125 C126 H12G 119.7 n
C121 C126 H12G 119.7 n
C132 C131 C136 119.7(2) n
C132 C131 N13 121.90(19) n
C136 C131 N13 118.37(19) n
C131 C132 C133 119.5(2) n
C131 C132 H13C 120.3 n
C133 C132 H13C 120.3 n
C134 C133 C132 121.3(2) n
C134 C133 H13D 119.4 n
C132 C133 H13D 119.4 n
C133 C134 C135 119.1(2) n
C133 C134 H13E 120.5 n
C135 C134 H13E 120.5 n
C136 C135 C134 120.6(2) n
C136 C135 H13F 119.7 n
C134 C135 H13F 119.7 n
C135 C136 C131 119.8(2) n
C135 C136 H13G 120.1 n
C131 C136 H13G 120.1 n
C142 C141 C146 119.1(2) n
C142 C141 N14 122.70(19) n
C146 C141 N14 118.2(2) n
C143 C142 C141 120.1(2) n
C143 C142 H14C 119.9 n
C141 C142 H14C 119.9 n
C144 C143 C142 120.9(2) n
C144 C143 H14D 119.6 n
C142 C143 H14D 119.6 n
C145 C144 C143 119.1(3) n
C145 C144 H14E 120.4 n
C143 C144 H14E 120.4 n
C144 C145 C146 120.9(3) n
C144 C145 H14F 119.6 n
C146 C145 H14F 119.6 n
C145 C146 C141 119.9(2) n
C145 C146 H14G 120.0 n
C141 C146 H14G 120.0 n
C156 C151 C152 119.05(19) n
C156 C151 N15 121.27(18) n
C152 C151 N15 119.66(19) n
C153 C152 C151 120.1(2) n
C153 C152 H15C 119.9 n
C151 C152 H15C 119.9 n
C152 C153 C154 120.8(2) n
C152 C153 H15D 119.6 n
C154 C153 H15D 119.6 n
C155 C154 C153 119.0(2) n
C155 C154 H15E 120.5 n
C153 C154 H15E 120.5 n
C154 C155 C156 120.8(2) n
C154 C155 H15F 119.6 n
C156 C155 H15F 119.6 n
C155 C156 C151 120.22(19) n
C155 C156 H15G 119.9 n
C151 C156 H15G 119.9 n

loop_
_geom_bond_atom_site_label_1
_geom_bond_atom_site_label_2
_geom_bond_distance
_geom_bond_publ_flag
P1 O1 1.4665(13) y
P1 N3 1.6374(17) y
P1 N2 1.6444(17) y
P1 N1 1.6973(16) y
P2 O2 1.4787(13) y
P2 N4 1.6359(17) y
P2 N5 1.6530(17) y
P2 N1 1.6866(15) y
N1 C11 1.465(2) n
N2 C21 1.408(2) n
N2 H2A 0.866(9) n
N3 C31 1.416(2) n
N3 H3A 0.868(9) n
N4 C41 1.429(2) n
N4 H4A 0.870(7) n
N5 C51 1.413(2) n
N5 H5A 0.852(9) n
C11 C16 1.381(3) n
C11 C12 1.382(3) n
C12 C13 1.395(3) n
C12 H12A 0.9500 n
C13 C14 1.374(3) n
C13 H13A 0.9500 n
C14 C15 1.369(3) n
C14 H14A 0.9500 n
C15 C16 1.390(3) n
C15 H15A 0.9500 n
C16 H16A 0.9500 n
C21 C26 1.384(3) n
C21 C22 1.392(3) n
C22 C23 1.384(3) n
C22 H22A 0.9500 n
C23 C24 1.375(3) n
C23 H23A 0.9500 n
C24 C25 1.378(3) n
C24 H24A 0.9500 n
C25 C26 1.390(3) n
C25 H25A 0.9500 n
C26 H26A 0.9500 n
C31 C36 1.372(3) n
C31 C32 1.382(3) n
C32 C33 1.383(3) n
C32 H32A 0.9500 n
C33 C34 1.378(3) n
C33 H33A 0.9500 n
C34 C35 1.375(3) n
C34 H34A 0.9500 n
C35 C36 1.382(3) n
C35 H35A 0.9500 n
C36 H36A 0.9500 n
C41 C46 1.383(3) n
C41 C42 1.386(3) n
C42 C43 1.391(3) n
C42 H42A 0.9500 n
C43 C44 1.372(3) n
C43 H43A 0.9500 n
C44 C45 1.385(3) n
C44 H44A 0.9500 n
C45 C46 1.384(3) n
C45 H45A 0.9500 n
C46 H46A 0.9500 n
C51 C56 1.382(3) n
C51 C52 1.387(3) n
C52 C53 1.384(3) n
C52 H52A 0.9500 n
C53 C54 1.361(3) n
C53 H53A 0.9500 n
C54 C55 1.382(3) n
C54 H54A 0.9500 n
C55 C56 1.388(3) n
C55 H55A 0.9500 n
C56 H56A 0.9500 n
P11 O11 1.4775(13) y
P11 N12 1.6368(16) y
P11 N13 1.6522(17) y
P11 N11 1.6888(16) y
P12 O12 1.4672(13) y
P12 N14 1.6404(17) y
P12 N15 1.6451(17) y
P12 N11 1.6944(15) y
N11 C111 1.458(2) n
N12 C121 1.428(2) n
N12 H12B 0.867(9) n
N13 C131 1.416(2) n
N13 H13B 0.860(9) n
N14 C141 1.411(2) n
N14 H14B 0.872(7) n
N15 C151 1.409(2) n
N15 H15B 0.868(9) n
C111 C112 1.378(3) n
C111 C116 1.382(3) n
C112 C113 1.391(3) n
C112 H11A 0.9500 n
C113 C114 1.379(3) n
C113 H11B 0.9500 n
C114 C115 1.383(3) n
C114 H11C 0.9500 n
C115 C116 1.391(3) n
C115 H11D 0.9500 n
C116 H11E 0.9500 n
C121 C122 1.389(3) n
C121 C126 1.390(2) n
C122 C123 1.387(3) n
C122 H12C 0.9500 n
C123 C124 1.373(3) n
C123 H12D 0.9500 n
C124 C125 1.384(3) n
C124 H12E 0.9500 n
C125 C126 1.385(3) n
C125 H12F 0.9500 n
C126 H12G 0.9500 n
C131 C132 1.381(3) n
C131 C136 1.388(3) n
C132 C133 1.384(3) n
C132 H13C 0.9500 n
C133 C134 1.369(3) n
C133 H13D 0.9500 n
C134 C135 1.382(3) n
C134 H13E 0.9500 n
C135 C136 1.381(3) n
C135 H13F 0.9500 n
C136 H13G 0.9500 n
C141 C142 1.384(3) n
C141 C146 1.390(3) n
C142 C143 1.383(3) n
C142 H14C 0.9500 n
C143 C144 1.376(3) n
C143 H14D 0.9500 n
C144 C145 1.372(3) n
C144 H14E 0.9500 n
C145 C146 1.386(3) n
C145 H14F 0.9500 n
C146 H14G 0.9500 n
C151 C156 1.388(3) n
C151 C152 1.391(3) n
C152 C153 1.378(3) n
C152 H15C 0.9500 n
C153 C154 1.385(3) n
C153 H15D 0.9500 n
C154 C155 1.379(3) n
C154 H15E 0.9500 n
C155 C156 1.382(3) n
C155 H15F 0.9500 n
C156 H15G 0.9500 n

loop_
_geom_hbond_atom_site_label_D
_geom_hbond_atom_site_label_H
_geom_hbond_atom_site_label_A
_geom_hbond_site_symmetry_A
_geom_hbond_distance_DH
_geom_hbond_distance_HA
_geom_hbond_distance_DA
_geom_hbond_angle_DHA
_geom_hbond_publ_flag
N2 H2A O11 . 0.866(9) 2.386(14) 3.117(2) 142.4(17) y
N3 H3A O11 . 0.868(9) 1.911(10) 2.769(2) 169.2(18) y
N4 H4A O12 8_765 0.870(7) 2.220(10) 3.032(2) 155.3(17) y
N4 H4A O1 . 0.870(7) 2.455(17) 2.959(2) 117.5(15) y
N5 H5A . . 0.852(9) . . . n
N12 H12B O1 8_755 0.867(9) 2.221(11) 3.044(2) 158.4(17) y
N12 H12B O12 . 0.867(9) 2.471(18) 2.963(2) 116.6(15) y
N13 H13B . . 0.860(9) . . . n
N14 H14B O2 6_657 0.872(7) 2.002(8) 2.856(2) 166.0(18) y
N15 H15B O2 6_657 0.868(9) 2.138(11) 2.962(2) 158.4(18) y

loop_
_geom_torsion_atom_site_label_1
_geom_torsion_atom_site_label_2
_geom_torsion_atom_site_label_3
_geom_torsion_atom_site_label_4
_geom_torsion
_geom_torsion_publ_flag
O2 P2 N1 C11 21.87(16) n
N4 P2 N1 C11 146.60(13) n
N5 P2 N1 C11 -100.16(14) n
O2 P2 N1 P1 -176.79(9) n
N4 P2 N1 P1 -52.06(13) n
N5 P2 N1 P1 61.18(12) n
O1 P1 N1 C11 178.04(13) n
N3 P1 N1 C11 52.30(16) n
N2 P1 N1 C11 -53.94(16) n
O1 P1 N1 P2 17.03(13) n
N3 P1 N1 P2 -108.70(11) n
N2 P1 N1 P2 145.06(11) n
O1 P1 N2 C21 55.5(2) n
N3 P1 N2 C21 -178.12(18) n
N1 P1 N2 C21 -64.6(2) n
O1 P1 N3 C31 -42.3(2) n
N2 P1 N3 C31 -171.27(17) n
N1 P1 N3 C31 78.20(18) n
O2 P2 N4 C41 41.43(18) n
N5 P2 N4 C41 165.65(16) n
N1 P2 N4 C41 -81.78(17) n
O2 P2 N5 C51 44.7(2) n
N4 P2 N5 C51 -78.24(18) n
N1 P2 N5 C51 163.63(16) n
P2 N1 C11 C16 70.9(2) n
P1 N1 C11 C16 -91.6(2) n
P2 N1 C11 C12 -107.44(17) n
P1 N1 C11 C12 89.97(19) n
C16 C11 C12 C13 0.1(3) n
N1 C11 C12 C13 178.48(18) n
C11 C12 C13 C14 -0.7(3) n
C12 C13 C14 C15 0.2(4) n
C13 C14 C15 C16 1.0(4) n
C12 C11 C16 C15 1.0(3) n
N1 C11 C16 C15 -177.35(18) n
C14 C15 C16 C11 -1.5(3) n
P1 N2 C21 C26 4.7(3) n
P1 N2 C21 C22 -174.80(16) n
C26 C21 C22 C23 -0.3(3) n
N2 C21 C22 C23 179.2(2) n
C21 C22 C23 C24 0.4(4) n
C22 C23 C24 C25 0.0(4) n
C23 C24 C25 C26 -0.5(4) n
C22 C21 C26 C25 -0.2(3) n
N2 C21 C26 C25 -179.7(2) n
C24 C25 C26 C21 0.7(4) n
P1 N3 C31 C36 43.0(3) n
P1 N3 C31 C32 -138.28(19) n
C36 C31 C32 C33 0.8(4) n
N3 C31 C32 C33 -178.0(2) n
C31 C32 C33 C34 0.0(4) n
C32 C33 C34 C35 -0.5(5) n
C33 C34 C35 C36 0.3(4) n
C32 C31 C36 C35 -0.9(3) n
N3 C31 C36 C35 177.75(19) n
C34 C35 C36 C31 0.4(4) n
P2 N4 C41 C46 140.39(17) n
P2 N4 C41 C42 -42.1(3) n
C46 C41 C42 C43 -2.3(3) n
N4 C41 C42 C43 -179.86(19) n
C41 C42 C43 C44 1.8(3) n
C42 C43 C44 C45 0.2(4) n
C43 C44 C45 C46 -1.7(4) n
C42 C41 C46 C45 0.9(3) n
N4 C41 C46 C45 178.47(19) n
C44 C45 C46 C41 1.2(4) n
P2 N5 C51 C56 -165.66(17) n
P2 N5 C51 C52 12.6(3) n
C56 C51 C52 C53 -1.1(3) n
N5 C51 C52 C53 -179.32(19) n
C51 C52 C53 C54 0.1(3) n
C52 C53 C54 C55 0.4(4) n
C53 C54 C55 C56 0.1(4) n
C52 C51 C56 C55 1.6(3) n
N5 C51 C56 C55 179.9(2) n
C54 C55 C56 C51 -1.1(4) n
O11 P11 N11 C111 -23.10(15) n
N12 P11 N11 C111 -147.51(13) n
N13 P11 N11 C111 99.21(14) n
O11 P11 N11 P12 171.23(10) n
N12 P11 N11 P12 46.82(13) n
N13 P11 N11 P12 -66.47(12) n
O12 P12 N11 C111 -176.42(13) n
N14 P12 N11 C111 -50.77(15) n
N15 P12 N11 C111 56.30(15) n
O12 P12 N11 P11 -11.10(13) n
N14 P12 N11 P11 114.55(11) n
N15 P12 N11 P11 -138.39(11) n
O11 P11 N12 C121 -37.91(18) n
N13 P11 N12 C121 -162.60(16) n
N11 P11 N12 C121 85.48(17) n
O11 P11 N13 C131 -34.9(2) n
N12 P11 N13 C131 87.78(18) n
N11 P11 N13 C131 -153.80(16) n
O12 P12 N14 C141 47.0(2) n
N15 P12 N14 C141 175.52(17) n
N11 P12 N14 C141 -73.25(18) n
O12 P12 N15 C151 -66.66(19) n
N14 P12 N15 C151 166.65(17) n
N11 P12 N15 C151 53.16(18) n
P11 N11 C111 C112 103.13(18) n
P12 N11 C111 C112 -90.05(19) n
P11 N11 C111 C116 -75.1(2) n
P12 N11 C111 C116 91.74(19) n
C116 C111 C112 C113 0.3(3) n
N11 C111 C112 C113 -177.92(18) n
C111 C112 C113 C114 0.2(3) n
C112 C113 C114 C115 -0.1(3) n
C113 C114 C115 C116 -0.5(3) n
C112 C111 C116 C115 -0.9(3) n
N11 C111 C116 C115 177.32(18) n
C114 C115 C116 C111 1.0(3) n
P11 N12 C121 C122 32.5(3) n
P11 N12 C121 C126 -149.86(15) n
C126 C121 C122 C123 0.9(3) n
N12 C121 C122 C123 178.54(18) n
C121 C122 C123 C124 -1.1(3) n
C122 C123 C124 C125 0.3(3) n
C123 C124 C125 C126 0.8(3) n
C124 C125 C126 C121 -0.9(3) n
C122 C121 C126 C125 0.1(3) n
N12 C121 C126 C125 -177.63(18) n
P11 N13 C131 C132 -25.2(3) n
P11 N13 C131 C136 153.17(16) n
C136 C131 C132 C133 0.7(3) n
N13 C131 C132 C133 179.1(2) n
C131 C132 C133 C134 0.0(4) n
C132 C133 C134 C135 -0.4(4) n
C133 C134 C135 C136 -0.1(4) n
C134 C135 C136 C131 0.9(3) n
C132 C131 C136 C135 -1.2(3) n
N13 C131 C136 C135 -179.58(19) n
P12 N14 C141 C142 -33.7(3) n
P12 N14 C141 C146 147.07(19) n
C146 C141 C142 C143 -2.0(3) n
N14 C141 C142 C143 178.8(2) n
C141 C142 C143 C144 0.6(4) n
C142 C143 C144 C145 1.4(5) n
C143 C144 C145 C146 -1.9(5) n
C144 C145 C146 C141 0.5(5) n
C142 C141 C146 C145 1.5(4) n
N14 C141 C146 C145 -179.3(2) n
P12 N15 C151 C156 19.9(3) n
P12 N15 C151 C152 -158.11(16) n
C156 C151 C152 C153 -1.0(3) n
N15 C151 C152 C153 177.1(2) n
C151 C152 C153 C154 0.3(4) n
C152 C153 C154 C155 0.2(4) n
C153 C154 C155 C156 -0.2(3) n
C154 C155 C156 C151 -0.5(3) n
C152 C151 C156 C155 1.0(3) n
N15 C151 C156 C155 -176.99(18) n

loop_
_cod_related_entry_id
_cod_related_entry_database
_cod_related_entry_code
1 ChemSpider 24738745
